data_4347919
loop_
_publ_author_name
'Yin, Haolin'
'Carroll, Patrick J.'
'Schelter, Eric J.'

_publ_section_title
;
 Cerium(III) and Uranium(IV) Complexes of the 2-Fluorophenyl
 Trimethylsilyl Amide Ligand: C-F \\rightarrow Ln/An Interactions that
 Modulate the Coordination Spheres of f-Block Elements.
;
_journal_issue 11
_journal_name_full 'Inorganic chemistry'
_journal_page_first 5684
_journal_page_last 5692
_journal_paper_doi 10.1021/acs.inorgchem.6b00785
_journal_volume 55
_journal_year 2016
_chemical_formula_sum 'C35 H44 F3 N3 Si3 U'
_chemical_formula_weight 886.03
_space_group_IT_number 2
_space_group_name_Hall '-P 1'
_space_group_name_H-M_alt 'P -1'
_symmetry_cell_setting triclinic
_symmetry_Int_Tables_number 2
_symmetry_space_group_name_H-M 'P -1'
_atom_sites_solution_hydrogens geom
_atom_sites_solution_primary direct
_audit_creation_method SHELXL-97
_cell_angle_alpha 64.841(2)
_cell_angle_beta 70.349(2)
_cell_angle_gamma 77.979(2)
_cell_formula_units_Z 2
_cell_length_a 12.1184(4)
_cell_length_b 12.7030(4)
_cell_length_c 14.1095(5)
_cell_measurement_reflns_used 9737
_cell_measurement_temperature 100
_cell_measurement_theta_max 27.50
_cell_measurement_theta_min 2.76
_cell_volume 1846.02(11)
_computing_data_collection 'Bruker APEX2'
_computing_data_reduction 'Bruker SAINT'
_computing_structure_refinement 'SHELXL-97 (Sheldrick, 2008)'
_computing_structure_solution 'SHELXS-97 (Sheldrick, 2008)'
_diffrn_ambient_temperature 100(1)
_diffrn_measured_fraction_theta_full 0.987
_diffrn_measured_fraction_theta_max 0.987
_diffrn_measurement_device 'CCD Area Detector'
_diffrn_measurement_device_type 'Bruker APEXII'
_diffrn_measurement_method 'phi and omega scans'
_diffrn_radiation_monochromator graphite
_diffrn_radiation_source 'sealed tube'
_diffrn_radiation_type MoK\a
_diffrn_radiation_wavelength 0.71073
_diffrn_reflns_av_R_equivalents 0.0248
_diffrn_reflns_av_sigmaI/netI 0.0223
_diffrn_reflns_limit_h_max 15
_diffrn_reflns_limit_h_min -15
_diffrn_reflns_limit_k_max 16
_diffrn_reflns_limit_k_min -16
_diffrn_reflns_limit_l_max 18
_diffrn_reflns_limit_l_min -18
_diffrn_reflns_number 45597
_diffrn_reflns_theta_full 27.53
_diffrn_reflns_theta_max 27.53
_diffrn_reflns_theta_min 1.66
_exptl_absorpt_coefficient_mu 4.537
_exptl_absorpt_correction_T_max 0.7456
_exptl_absorpt_correction_T_min 0.5991
_exptl_absorpt_correction_type multi-scan
_exptl_absorpt_process_details '(SADABS; Sheldrick, 2007)'
_exptl_crystal_density_diffrn 1.594
_exptl_crystal_density_method 'not measured'
_exptl_crystal_description rod
_exptl_crystal_F_000 872
_exptl_crystal_size_max 0.18
_exptl_crystal_size_mid 0.07
_exptl_crystal_size_min 0.01
_refine_diff_density_max 0.809
_refine_diff_density_min -0.560
_refine_diff_density_rms 0.112
_refine_ls_extinction_method none
_refine_ls_goodness_of_fit_ref 1.099
_refine_ls_hydrogen_treatment constr
_refine_ls_matrix_type full
_refine_ls_number_parameters 416
_refine_ls_number_reflns 8417
_refine_ls_number_restraints 0
_refine_ls_restrained_S_all 1.099
_refine_ls_R_factor_all 0.0248
_refine_ls_R_factor_gt 0.0203
_refine_ls_shift/su_max 0.001
_refine_ls_shift/su_mean 0.000
_refine_ls_structure_factor_coef Fsqd
_refine_ls_weighting_details 'calc w=1/[\s^2^(Fo^2^)+(0.0156P)^2^+4.7264P] where P=(Fo^2^+2Fc^2^)/3'
_refine_ls_weighting_scheme calc
_refine_ls_wR_factor_gt 0.0468
_refine_ls_wR_factor_ref 0.0526
_reflns_number_gt 7796
_reflns_number_total 8417
_reflns_threshold_expression >2sigma(I)
_cod_data_source_file ic6b00785_si_002.cif
_cod_data_source_block UP4574
_cod_depositor_comments
;
The following automatic conversions were performed:

data name '_atom_site_symetry_multiplicity' was replaced with
'_atom_site_symmetry_multiplicity' as specified in the replacement
file
'/home/saulius/struct/COD-crude-data/automatic-downloads/DataCite-retrospective/ACS/depositions/lib/lists/replacement-tags.lst'.

Automatic conversion script
Id: cif_correct_tags 6909 2019-04-08 15:41:33Z antanas 
;
_cod_original_sg_symbol_H-M 'P -1       '
_cod_database_code 4347919

loop_
_symmetry_equiv_pos_as_xyz
'x, y, z'
'-x, -y, -z'

loop_
_atom_site_label
_atom_site_type_symbol
_atom_site_fract_x
_atom_site_fract_y
_atom_site_fract_z
_atom_site_U_iso_or_equiv
_atom_site_adp_type
_atom_site_occupancy
_atom_site_symmetry_multiplicity
_atom_site_calc_flag
_atom_site_refinement_flags
U1 U 0.393774(9) 0.359693(9) 0.269441(9) 0.01298(4) Uani 1 1 d .
N1 N 0.2749(2) 0.5262(2) 0.2677(2) 0.0152(5) Uani 1 1 d .
N2 N 0.5776(2) 0.3497(2) 0.2851(2) 0.0154(5) Uani 1 1 d .
N3 N 0.3388(2) 0.2232(2) 0.2320(2) 0.0148(5) Uani 1 1 d .
Si1 Si 0.27296(7) 0.59006(7) 0.35691(7) 0.01597(16) Uani 1 1 d .
Si2 Si 0.63921(8) 0.21501(7) 0.36119(7) 0.01820(17) Uani 1 1 d .
Si3 Si 0.19101(7) 0.19514(7) 0.27222(7) 0.01617(16) Uani 1 1 d .
C1 C 0.2074(2) 0.5797(2) 0.1935(2) 0.0145(6) Uani 1 1 d .
C2 C 0.2358(3) 0.5554(2) 0.1003(2) 0.0163(6) Uani 1 1 d .
C3 C 0.1781(3) 0.5995(3) 0.0214(3) 0.0203(6) Uani 1 1 d .
H3 H 0.2024 0.5775 -0.0380 0.027 Uiso 1 1 calc R
C4 C 0.0810(3) 0.6788(3) 0.0340(3) 0.0268(7) Uani 1 1 d .
H4 H 0.0392 0.7115 -0.0178 0.036 Uiso 1 1 calc R
C5 C 0.0475(3) 0.7082(3) 0.1242(3) 0.0257(7) Uani 1 1 d .
H5 H -0.0171 0.7612 0.1325 0.034 Uiso 1 1 calc R
C6 C 0.1086(3) 0.6599(3) 0.2025(3) 0.0207(6) Uani 1 1 d .
H6 H 0.0836 0.6809 0.2624 0.028 Uiso 1 1 calc R
C7 C 0.1357(3) 0.5706(3) 0.4717(3) 0.0291(8) Uani 1 1 d .
H7a H 0.0695 0.6062 0.4431 0.044 Uiso 1 1 calc R
H7b H 0.1404 0.6067 0.5176 0.044 Uiso 1 1 calc R
H7c H 0.1264 0.4889 0.5135 0.044 Uiso 1 1 calc R
C8 C 0.2992(3) 0.7482(3) 0.2775(3) 0.0268(7) Uani 1 1 d .
H8a H 0.3754 0.7555 0.2254 0.040 Uiso 1 1 calc R
H8b H 0.2956 0.7839 0.3264 0.040 Uiso 1 1 calc R
H8c H 0.2401 0.7862 0.2398 0.040 Uiso 1 1 calc R
C9 C 0.3955(3) 0.5196(3) 0.4204(3) 0.0242(7) Uani 1 1 d .
H9a H 0.3979 0.4365 0.4437 0.036 Uiso 1 1 calc R
H9b H 0.3831 0.5389 0.4822 0.036 Uiso 1 1 calc R
H9c H 0.4686 0.5471 0.3681 0.036 Uiso 1 1 calc R
C10 C 0.6330(3) 0.4524(3) 0.2448(2) 0.0167(6) Uani 1 1 d .
C11 C 0.6035(3) 0.5509(3) 0.1587(2) 0.0178(6) Uani 1 1 d .
C12 C 0.6454(3) 0.6577(3) 0.1152(3) 0.0258(7) Uani 1 1 d .
H12 H 0.6210 0.7185 0.0583 0.034 Uiso 1 1 calc R
C13 C 0.7257(4) 0.6738(3) 0.1579(3) 0.0365(9) Uani 1 1 d .
H13 H 0.7559 0.7459 0.1304 0.049 Uiso 1 1 calc R
C14 C 0.7600(3) 0.5805(3) 0.2423(3) 0.0344(9) Uani 1 1 d .
H14 H 0.8139 0.5905 0.2712 0.046 Uiso 1 1 calc R
C15 C 0.7154(3) 0.4720(3) 0.2847(3) 0.0249(7) Uani 1 1 d .
H15 H 0.7408 0.4110 0.3408 0.033 Uiso 1 1 calc R
C16 C 0.6113(3) 0.1982(3) 0.5053(3) 0.0304(8) Uani 1 1 d .
H16a H 0.6621 0.2450 0.5079 0.046 Uiso 1 1 calc R
H16b H 0.6265 0.1178 0.5492 0.046 Uiso 1 1 calc R
H16c H 0.5308 0.2231 0.5327 0.046 Uiso 1 1 calc R
C17 C 0.8000(3) 0.1955(3) 0.2968(3) 0.0307(8) Uani 1 1 d .
H17a H 0.8134 0.2110 0.2212 0.046 Uiso 1 1 calc R
H17b H 0.8286 0.1168 0.3331 0.046 Uiso 1 1 calc R
H17c H 0.8406 0.2486 0.3029 0.046 Uiso 1 1 calc R
C18 C 0.5661(3) 0.0995(3) 0.3606(3) 0.0218(7) Uani 1 1 d .
H18a H 0.4825 0.1112 0.3885 0.033 Uiso 1 1 calc R
H18b H 0.5934 0.0242 0.4056 0.033 Uiso 1 1 calc R
H18c H 0.5848 0.1039 0.2873 0.033 Uiso 1 1 calc R
C19 C 0.4245(3) 0.1652(3) 0.1717(2) 0.0156(6) Uani 1 1 d .
C20 C 0.5256(3) 0.2199(2) 0.0976(2) 0.0149(6) Uani 1 1 d .
C21 C 0.6172(3) 0.1736(3) 0.0338(3) 0.0209(6) Uani 1 1 d .
H21 H 0.6816 0.2158 -0.0142 0.028 Uiso 1 1 calc R
C22 C 0.6099(3) 0.0618(3) 0.0437(3) 0.0260(7) Uani 1 1 d .
H22 H 0.6696 0.0274 0.0017 0.035 Uiso 1 1 calc R
C23 C 0.5127(3) 0.0016(3) 0.1169(3) 0.0267(7) Uani 1 1 d .
H23 H 0.5082 -0.0739 0.1244 0.036 Uiso 1 1 calc R
C24 C 0.4222(3) 0.0520(3) 0.1791(3) 0.0216(7) Uani 1 1 d .
H24 H 0.3580 0.0095 0.2271 0.029 Uiso 1 1 calc R
C25 C 0.1541(3) 0.0539(3) 0.3893(3) 0.0250(7) Uani 1 1 d .
H25a H 0.1939 -0.0093 0.3674 0.037 Uiso 1 1 calc R
H25b H 0.0707 0.0479 0.4121 0.037 Uiso 1 1 calc R
H25c H 0.1786 0.0502 0.4487 0.037 Uiso 1 1 calc R
C26 C 0.0978(3) 0.3109(3) 0.3173(3) 0.0249(7) Uani 1 1 d .
H26a H 0.1270 0.3201 0.3685 0.037 Uiso 1 1 calc R
H26b H 0.0183 0.2892 0.3514 0.037 Uiso 1 1 calc R
H26c H 0.0999 0.3832 0.2553 0.037 Uiso 1 1 calc R
C27 C 0.1501(3) 0.2040(3) 0.1526(3) 0.0267(7) Uani 1 1 d .
H27a H 0.1654 0.2793 0.0950 0.040 Uiso 1 1 calc R
H27b H 0.0681 0.1926 0.1737 0.040 Uiso 1 1 calc R
H27c H 0.1958 0.1446 0.1276 0.040 Uiso 1 1 calc R
C28 C 0.3052(3) 0.2566(3) 0.4613(3) 0.0212(6) Uani 1 1 d .
C29 C 0.2442(3) 0.2045(3) 0.5526(3) 0.0257(7) Uani 1 1 d .
C30 C 0.1687(3) 0.1378(3) 0.6579(3) 0.0254(7) Uani 1 1 d .
C31 C 0.2091(3) 0.0855(3) 0.7503(3) 0.0267(7) Uani 1 1 d .
H31 H 0.2847 0.0963 0.7456 0.036 Uiso 1 1 calc R
C32 C 0.1373(3) 0.0172(3) 0.8496(3) 0.0321(8) Uani 1 1 d .
H32 H 0.1656 -0.0186 0.9106 0.043 Uiso 1 1 calc R
C33 C 0.0239(3) 0.0024(3) 0.8581(3) 0.0318(8) Uani 1 1 d .
H33 H -0.0242 -0.0434 0.9244 0.042 Uiso 1 1 calc R
C34 C -0.0176(3) 0.0566(3) 0.7663(3) 0.0296(8) Uani 1 1 d .
H34 H -0.0941 0.0481 0.7717 0.039 Uiso 1 1 calc R
C35 C 0.0539(3) 0.1227(3) 0.6676(3) 0.0267(7) Uani 1 1 d .
H35 H 0.0256 0.1577 0.6067 0.036 Uiso 1 1 calc R
F1 F 0.33206(15) 0.47520(15) 0.08930(14) 0.0190(4) Uani 1 1 d .
F2 F 0.52099(15) 0.53520(15) 0.11824(14) 0.0183(4) Uani 1 1 d .
F3 F 0.53321(14) 0.33004(14) 0.09091(14) 0.0174(4) Uani 1 1 d .

loop_
_atom_site_aniso_label
_atom_site_aniso_U_11
_atom_site_aniso_U_22
_atom_site_aniso_U_33
_atom_site_aniso_U_23
_atom_site_aniso_U_13
_atom_site_aniso_U_12
U1 0.01269(6) 0.01309(5) 0.01375(6) -0.00525(4) -0.00494(4) 0.00005(4)
N1 0.0149(12) 0.0171(12) 0.0158(12) -0.0074(10) -0.0059(10) -0.0005(9)
N2 0.0150(12) 0.0180(12) 0.0149(12) -0.0068(10) -0.0070(10) 0.0015(9)
N3 0.0143(12) 0.0152(12) 0.0145(12) -0.0048(10) -0.0032(10) -0.0038(9)
Si1 0.0157(4) 0.0183(4) 0.0172(4) -0.0103(3) -0.0052(3) 0.0005(3)
Si2 0.0192(4) 0.0196(4) 0.0181(4) -0.0081(3) -0.0105(3) 0.0044(3)
Si3 0.0138(4) 0.0184(4) 0.0151(4) -0.0044(3) -0.0033(3) -0.0047(3)
C1 0.0143(14) 0.0123(13) 0.0165(14) -0.0039(11) -0.0048(11) -0.0027(10)
C2 0.0145(14) 0.0137(13) 0.0202(15) -0.0047(11) -0.0077(12) 0.0008(11)
C3 0.0241(16) 0.0196(15) 0.0181(15) -0.0062(12) -0.0092(13) -0.0004(12)
C4 0.0219(17) 0.0313(18) 0.0295(19) -0.0091(15) -0.0174(14) 0.0047(14)
C5 0.0205(16) 0.0240(16) 0.0346(19) -0.0127(14) -0.0137(14) 0.0075(13)
C6 0.0168(15) 0.0258(16) 0.0246(17) -0.0153(14) -0.0070(13) 0.0025(12)
C7 0.0210(17) 0.041(2) 0.0267(18) -0.0169(16) -0.0046(14) -0.0001(14)
C8 0.0360(19) 0.0209(16) 0.0312(19) -0.0110(14) -0.0174(16) -0.0024(14)
C9 0.0232(17) 0.0312(18) 0.0254(17) -0.0185(15) -0.0100(14) 0.0049(13)
C10 0.0150(14) 0.0209(15) 0.0146(14) -0.0085(12) -0.0025(11) -0.0014(11)
C11 0.0159(14) 0.0253(16) 0.0149(15) -0.0083(12) -0.0054(12) -0.0040(12)
C12 0.0278(18) 0.0304(18) 0.0203(17) -0.0059(14) -0.0088(14) -0.0097(14)
C13 0.043(2) 0.036(2) 0.033(2) -0.0041(16) -0.0143(17) -0.0236(17)
C14 0.035(2) 0.039(2) 0.031(2) -0.0035(16) -0.0152(16) -0.0197(17)
C15 0.0222(16) 0.0332(18) 0.0196(16) -0.0064(14) -0.0078(13) -0.0079(14)
C16 0.044(2) 0.0290(18) 0.0219(17) -0.0093(14) -0.0180(16) 0.0042(15)
C17 0.0208(17) 0.0338(19) 0.039(2) -0.0169(16) -0.0121(15) 0.0063(14)
C18 0.0257(17) 0.0177(15) 0.0211(16) -0.0065(12) -0.0096(13) 0.0033(12)
C19 0.0151(14) 0.0196(14) 0.0131(14) -0.0049(11) -0.0066(11) -0.0019(11)
C20 0.0192(15) 0.0123(13) 0.0163(14) -0.0053(11) -0.0089(12) -0.0015(11)
C21 0.0179(15) 0.0272(16) 0.0185(16) -0.0108(13) -0.0022(12) -0.0045(12)
C22 0.0259(17) 0.0246(17) 0.0288(18) -0.0172(14) -0.0002(14) -0.0019(13)
C23 0.0309(18) 0.0220(16) 0.0305(19) -0.0158(14) -0.0034(15) -0.0051(13)
C24 0.0233(16) 0.0210(15) 0.0211(16) -0.0074(13) -0.0031(13) -0.0098(12)
C25 0.0223(17) 0.0247(17) 0.0218(17) -0.0053(13) 0.0001(13) -0.0077(13)
C26 0.0143(15) 0.0266(17) 0.0314(19) -0.0105(14) -0.0029(13) -0.0042(12)
C27 0.0211(16) 0.0363(19) 0.0245(17) -0.0089(15) -0.0084(14) -0.0089(14)
C28 0.0257(17) 0.0181(15) 0.0212(17) -0.0095(13) -0.0086(13) 0.0033(12)
C29 0.0279(18) 0.0232(16) 0.0290(19) -0.0136(14) -0.0104(15) 0.0042(13)
C30 0.0242(17) 0.0223(16) 0.0294(18) -0.0138(14) -0.0054(14) 0.0038(13)
C31 0.0289(18) 0.0256(17) 0.0271(18) -0.0135(14) -0.0071(15) 0.0012(14)
C32 0.037(2) 0.0338(19) 0.0240(18) -0.0123(15) -0.0090(16) 0.0042(16)
C33 0.035(2) 0.0300(19) 0.0230(18) -0.0120(15) 0.0019(15) -0.0014(15)
C34 0.0248(18) 0.0266(18) 0.035(2) -0.0131(15) -0.0060(15) 0.0013(14)
C35 0.0286(18) 0.0239(17) 0.0263(18) -0.0096(14) -0.0089(14) 0.0026(13)
F1 0.0191(9) 0.0210(9) 0.0177(9) -0.0097(7) -0.0075(7) 0.0055(7)
F2 0.0178(9) 0.0206(9) 0.0180(9) -0.0055(7) -0.0089(7) -0.0025(7)
F3 0.0163(8) 0.0162(8) 0.0188(9) -0.0075(7) -0.0009(7) -0.0046(6)

loop_
_atom_type_symbol
_atom_type_description
_atom_type_scat_dispersion_real
_atom_type_scat_dispersion_imag
_atom_type_scat_source
C C 0.0033 0.0016 'International Tables Vol C Tables 4.2.6.8 and 6.1.1.4'
H H 0.0000 0.0000 'International Tables Vol C Tables 4.2.6.8 and 6.1.1.4'
N N 0.0061 0.0033 'International Tables Vol C Tables 4.2.6.8 and 6.1.1.4'
F F 0.0171 0.0103 'International Tables Vol C Tables 4.2.6.8 and 6.1.1.4'
Si Si 0.0817 0.0704 'International Tables Vol C Tables 4.2.6.8 and 6.1.1.4'
U U -9.6767 9.6646 'International Tables Vol C Tables 4.2.6.8 and 6.1.1.4'

loop_
_geom_angle_atom_site_label_1
_geom_angle_atom_site_label_2
_geom_angle_atom_site_label_3
_geom_angle
N2 U1 N3 121.74(9)
N2 U1 N1 117.14(9)
N3 U1 N1 120.53(9)
N2 U1 C28 95.50(10)
N3 U1 C28 89.91(10)
N1 U1 C28 92.34(10)
N2 U1 F1 124.71(7)
N3 U1 F1 74.35(7)
N1 U1 F1 66.28(7)
C28 U1 F1 139.42(9)
N2 U1 F3 76.86(7)
N3 U1 F3 65.56(7)
N1 U1 F3 123.64(7)
C28 U1 F3 142.95(8)
F1 U1 F3 62.59(5)
N2 U1 F2 65.55(7)
N3 U1 F2 123.49(7)
N1 U1 F2 74.44(7)
C28 U1 F2 146.43(8)
F1 U1 F2 63.10(5)
F3 U1 F2 62.64(5)
C1 N1 Si1 119.8(2)
C1 N1 U1 120.75(18)
Si1 N1 U1 119.44(12)
C10 N2 Si2 121.2(2)
C10 N2 U1 119.40(19)
Si2 N2 U1 119.01(13)
C19 N3 Si3 119.86(19)
C19 N3 U1 119.11(18)
Si3 N3 U1 120.97(13)
N1 Si1 C9 109.17(13)
N1 Si1 C7 113.54(14)
C9 Si1 C7 106.18(16)
N1 Si1 C8 109.31(14)
C9 Si1 C8 107.35(16)
C7 Si1 C8 111.06(17)
N2 Si2 C17 111.35(15)
N2 Si2 C16 111.37(14)
C17 Si2 C16 110.49(17)
N2 Si2 C18 106.67(13)
C17 Si2 C18 107.88(16)
C16 Si2 C18 108.92(16)
N3 Si3 C26 108.90(13)
N3 Si3 C25 113.84(14)
C26 Si3 C25 106.31(16)
N3 Si3 C27 109.45(14)
C26 Si3 C27 107.02(16)
C25 Si3 C27 111.03(16)
C2 C1 N1 120.2(3)
C2 C1 C6 113.5(3)
N1 C1 C6 126.2(3)
C3 C2 F1 117.6(3)
C3 C2 C1 127.1(3)
F1 C2 C1 115.3(2)
C2 C3 C4 117.1(3)
C5 C4 C3 119.4(3)
C4 C5 C6 121.1(3)
C5 C6 C1 121.7(3)
N2 C10 C15 126.5(3)
N2 C10 C11 119.9(3)
C15 C10 C11 113.6(3)
C12 C11 F2 118.5(3)
C12 C11 C10 126.3(3)
F2 C11 C10 115.2(3)
C11 C12 C13 118.3(3)
C14 C13 C12 118.9(3)
C13 C14 C15 121.3(3)
C14 C15 C10 121.7(3)
C20 C19 N3 119.8(3)
C20 C19 C24 113.7(3)
N3 C19 C24 126.4(3)
C21 C20 F3 118.2(3)
C21 C20 C19 126.3(3)
F3 C20 C19 115.5(3)
C20 C21 C22 117.5(3)
C21 C22 C23 119.4(3)
C22 C23 C24 121.1(3)
C23 C24 C19 122.0(3)
C29 C28 U1 168.9(3)
C28 C29 C30 175.8(4)
C31 C30 C35 118.7(3)
C31 C30 C29 121.3(3)
C35 C30 C29 120.0(3)
C32 C31 C30 120.5(3)
C33 C32 C31 120.3(3)
C32 C33 C34 119.3(3)
C35 C34 C33 120.5(3)
C34 C35 C30 120.7(3)
C2 F1 U1 112.84(15)
C11 F2 U1 109.53(15)
C20 F3 U1 110.17(15)

loop_
_geom_bond_atom_site_label_1
_geom_bond_atom_site_label_2
_geom_bond_distance
U1 N2 2.284(2)
U1 N3 2.286(2)
U1 N1 2.293(2)
U1 C28 2.410(3)
U1 F1 2.6120(17)
U1 F3 2.6498(17)
U1 F2 2.6597(17)
N1 C1 1.402(4)
N1 Si1 1.756(3)
N2 C10 1.397(4)
N2 Si2 1.756(3)
N3 C19 1.401(4)
N3 Si3 1.751(2)
Si1 C9 1.862(3)
Si1 C7 1.863(3)
Si1 C8 1.872(3)
Si2 C17 1.866(4)
Si2 C16 1.868(3)
Si2 C18 1.869(3)
Si3 C26 1.861(3)
Si3 C25 1.862(3)
Si3 C27 1.867(3)
C1 C2 1.394(4)
C1 C6 1.409(4)
C2 C3 1.369(4)
C2 F1 1.393(3)
C3 C4 1.395(5)
C4 C5 1.385(5)
C5 C6 1.390(4)
C10 C15 1.407(4)
C10 C11 1.408(4)
C11 C12 1.359(4)
C11 F2 1.388(3)
C12 C13 1.391(5)
C13 C14 1.387(5)
C14 C15 1.392(5)
C19 C20 1.397(4)
C19 C24 1.403(4)
C20 C21 1.376(4)
C20 F3 1.383(3)
C21 C22 1.385(4)
C22 C23 1.387(5)
C23 C24 1.386(5)
C28 C29 1.218(5)
C29 C30 1.450(5)
C30 C31 1.392(5)
C30 C35 1.397(5)
C31 C32 1.390(5)
C32 C33 1.385(5)
C33 C34 1.393(5)
C34 C35 1.375(5)
